data_4342403
loop_
_publ_author_name
'Feng, Jiang-He'
'Hu, Chun-Li'
'Xu, Xiang'
'Kong, Fang'
'Mao, Jiang-Gao'

_publ_section_title
;
 Na2RE2TeO4(BO3)2 (RE = Y, Dy-Lu): Luminescent and Structural Studies on a
 Series of Mixed Metal Borotellurates.
;
_journal_issue 5
_journal_name_full 'Inorganic chemistry'
_journal_page_first 2447
_journal_paper_doi 10.1021/ic503068s
_journal_volume 54
_journal_year 2015
_chemical_formula_sum 'B2 Er2 Na2 O10 Te'
_chemical_formula_weight 680.20
_chemical_name_systematic
; 
 ? 
;
_space_group_IT_number 14
_symmetry_cell_setting monoclinic
_symmetry_space_group_name_Hall '-P 2ybc'
_symmetry_space_group_name_H-M 'P 1 21/c 1'
_atom_sites_solution_hydrogens nome
_atom_sites_solution_primary direct
_atom_sites_solution_secondary difmap
_audit_creation_method SHELXL-97
_cell_angle_alpha 90.00
_cell_angle_beta 104.394(8)
_cell_angle_gamma 90.00
_cell_formula_units_Z 2
_cell_length_a 6.3089(5)
_cell_length_b 9.9808(7)
_cell_length_c 6.7489(6)
_cell_measurement_temperature 293(2)
_cell_volume 411.62(6)
_computing_structure_refinement 'SHELXL-97 (Sheldrick, 1997)'
_computing_structure_solution 'SHELXS-97 (Sheldrick, 1990)'
_diffrn_ambient_temperature 293(2)
_diffrn_measured_fraction_theta_full 1.000
_diffrn_measured_fraction_theta_max 1.000
_diffrn_measurement_device_type 'SuperNova, Dual, Cu at zero, Atlas'
_diffrn_radiation_monochromator mirror
_diffrn_radiation_source 'SuperNova (Mo) X-ray Source'
_diffrn_radiation_type MoK\a
_diffrn_radiation_wavelength 0.71073
_diffrn_reflns_av_R_equivalents 0.0674
_diffrn_reflns_av_sigmaI/netI 0.0600
_diffrn_reflns_limit_h_max 7
_diffrn_reflns_limit_h_min -7
_diffrn_reflns_limit_k_max 11
_diffrn_reflns_limit_k_min -12
_diffrn_reflns_limit_l_max 6
_diffrn_reflns_limit_l_min -8
_diffrn_reflns_number 2615
_diffrn_reflns_theta_full 26.34
_diffrn_reflns_theta_max 26.34
_diffrn_reflns_theta_min 3.33
_exptl_absorpt_correction_T_max 1.00000
_exptl_absorpt_correction_T_min 0.26533
_exptl_absorpt_correction_type multi-scan
_exptl_crystal_density_diffrn 5.488
_exptl_crystal_density_method 'not measured'
_exptl_crystal_description block
_exptl_crystal_F_000 592
_exptl_crystal_size_max 0.1492
_exptl_crystal_size_mid 0.1072
_exptl_crystal_size_min 0.0570
_refine_diff_density_max 3.331
_refine_diff_density_min -2.784
_refine_diff_density_rms 0.450
_refine_ls_extinction_coef 0.0121(10)
_refine_ls_extinction_expression Fc^*^=kFc[1+0.001xFc^2^\l^3^/sin(2\q)]^-1/4^
_refine_ls_extinction_method SHELXL
_refine_ls_goodness_of_fit_ref 1.041
_refine_ls_hydrogen_treatment nome
_refine_ls_matrix_type full
_refine_ls_number_parameters 80
_refine_ls_number_reflns 834
_refine_ls_number_restraints 6
_refine_ls_restrained_S_all 1.038
_refine_ls_R_factor_all 0.0423
_refine_ls_R_factor_gt 0.0359
_refine_ls_shift/su_max 0.000
_refine_ls_shift/su_mean 0.000
_refine_ls_structure_factor_coef Fsqd
_refine_ls_weighting_details 'calc w=1/[\s^2^(Fo^2^)+(0.0442P)^2^+0.0000P] where P=(Fo^2^+2Fc^2^)/3'
_refine_ls_weighting_scheme calc
_refine_ls_wR_factor_gt 0.0834
_refine_ls_wR_factor_ref 0.0896
_reflns_number_gt 707
_reflns_number_total 834
_reflns_threshold_expression >2sigma(I)
_cod_data_source_file ic503068s_si_002.cif
_cod_data_source_block '_Na2Dy2TeB2O10'
_cod_depositor_comments 'Adding full bibliography for 4342402--4342408.cif.'
_cod_original_sg_symbol_H-M P2(1)/c
_cod_database_code 4342403

loop_
_symmetry_equiv_pos_as_xyz
'x, y, z'
'-x, y+1/2, -z+1/2'
'-x, -y, -z'
'x, -y-1/2, z-1/2'

loop_
_atom_site_label
_atom_site_type_symbol
_atom_site_fract_x
_atom_site_fract_y
_atom_site_fract_z
_atom_site_U_iso_or_equiv
_atom_site_adp_type
_atom_site_occupancy
_atom_site_symmetry_multiplicity
_atom_site_calc_flag
_atom_site_refinement_flags
Dy1 Dy 0.12668(8) 0.83329(4) 0.02403(7) 0.0102(3) Uani 1 1 d .
Te1 Te 0.0000 0.5000 0.0000 0.0093(3) Uani 1 2 d S
Na1 Na -0.4157(8) 0.6106(4) 0.1635(7) 0.0248(11) Uani 1 1 d .
O1 O 0.4844(13) 0.8268(6) 0.0564(12) 0.0176(18) Uani 1 1 d .
O2 O -0.0084(13) 0.6485(6) 0.1769(11) 0.0126(16) Uani 1 1 d .
O3 O 0.2880(14) 0.4392(7) 0.1662(11) 0.0193(17) Uani 1 1 d .
O4 O -0.2017(12) 0.9379(7) 0.0079(11) 0.0158(16) Uani 1 1 d .
O5 O -0.1602(12) 0.3862(6) 0.1344(11) 0.0133(16) Uani 1 1 d .
B1 B 0.338(2) 0.3997(11) 0.3740(18) 0.013(2) Uani 1 1 d U

loop_
_atom_site_aniso_label
_atom_site_aniso_U_11
_atom_site_aniso_U_22
_atom_site_aniso_U_33
_atom_site_aniso_U_23
_atom_site_aniso_U_13
_atom_site_aniso_U_12
Dy1 0.0097(4) 0.0076(4) 0.0135(4) 0.00016(16) 0.0033(2) -0.00034(18)
Te1 0.0094(5) 0.0065(5) 0.0118(5) 0.0000(3) 0.0022(4) -0.0008(4)
Na1 0.024(3) 0.021(2) 0.031(3) 0.001(2) 0.010(2) 0.000(2)
O1 0.011(4) 0.017(4) 0.023(5) 0.001(3) 0.000(3) 0.006(3)
O2 0.016(4) 0.010(3) 0.013(4) -0.004(3) 0.005(3) -0.005(3)
O3 0.022(5) 0.019(4) 0.016(4) -0.002(3) 0.004(3) 0.003(4)
O4 0.013(4) 0.011(3) 0.025(4) 0.005(3) 0.007(3) -0.001(3)
O5 0.010(4) 0.007(3) 0.023(4) -0.001(3) 0.004(3) -0.002(3)
B1 0.012(3) 0.010(3) 0.014(3) 0.003(3) 0.002(3) -0.003(3)

loop_
_atom_type_symbol
_atom_type_description
_atom_type_scat_dispersion_real
_atom_type_scat_dispersion_imag
_atom_type_scat_source
B B 0.0013 0.0007 'International Tables Vol C Tables 4.2.6.8 and 6.1.1.4'
O O 0.0106 0.0060 'International Tables Vol C Tables 4.2.6.8 and 6.1.1.4'
Na Na 0.0362 0.0249 'International Tables Vol C Tables 4.2.6.8 and 6.1.1.4'
Te Te -0.5308 1.6751 'International Tables Vol C Tables 4.2.6.8 and 6.1.1.4'
Dy Dy -0.1892 4.4098 'International Tables Vol C Tables 4.2.6.8 and 6.1.1.4'

loop_
_geom_angle_atom_site_label_1
_geom_angle_atom_site_label_2
_geom_angle_atom_site_label_3
_geom_angle
_geom_angle_site_symmetry_1
_geom_angle_site_symmetry_3
O1 Dy1 O2 102.4(3) . 4_575
O1 Dy1 O4 154.6(2) . .
O2 Dy1 O4 79.3(3) 4_575 .
O1 Dy1 O5 94.0(3) . 2
O2 Dy1 O5 156.2(3) 4_575 2
O4 Dy1 O5 78.6(3) . 2
O1 Dy1 O4 79.3(2) . 3_575
O2 Dy1 O4 82.0(2) 4_575 3_575
O4 Dy1 O4 75.8(3) . 3_575
O5 Dy1 O4 84.2(2) 2 3_575
O1 Dy1 O2 113.7(3) . .
O2 Dy1 O2 115.0(3) 4_575 .
O4 Dy1 O2 87.5(3) . .
O5 Dy1 O2 72.5(2) 2 .
O4 Dy1 O2 153.7(2) 3_575 .
O1 Dy1 O5 79.7(2) . 3_565
O2 Dy1 O5 71.2(2) 4_575 3_565
O4 Dy1 O5 123.7(3) . 3_565
O5 Dy1 O5 129.4(2) 2 3_565
O4 Dy1 O5 141.3(2) 3_575 3_565
O2 Dy1 O5 65.0(2) . 3_565
O1 Dy1 Te1 101.36(16) . .
O2 Dy1 Te1 90.31(15) 4_575 .
O4 Dy1 Te1 104.03(17) . .
O5 Dy1 Te1 103.37(16) 2 .
O4 Dy1 Te1 172.27(18) 3_575 .
O2 Dy1 Te1 32.70(16) . .
O5 Dy1 Te1 32.83(17) 3_565 .
O1 Dy1 Na1 38.74(18) . 1_655
O2 Dy1 Na1 112.88(19) 4_575 1_655
O4 Dy1 Na1 162.40(18) . 1_655
O5 Dy1 Na1 90.68(19) 2 1_655
O4 Dy1 Na1 117.4(2) 3_575 1_655
O2 Dy1 Na1 75.90(19) . 1_655
O5 Dy1 Na1 54.0(2) 3_565 1_655
Te1 Dy1 Na1 64.63(7) . 1_655
O1 Dy1 Dy1 116.49(16) . 3_575
O2 Dy1 Dy1 78.16(15) 4_575 3_575
O4 Dy1 Dy1 38.42(17) . 3_575
O5 Dy1 Dy1 79.14(16) 2 3_575
O4 Dy1 Dy1 37.36(18) 3_575 3_575
O2 Dy1 Dy1 123.19(17) . 3_575
O5 Dy1 Dy1 148.00(18) 3_565 3_575
Te1 Dy1 Dy1 141.91(2) . 3_575
Na1 Dy1 Dy1 153.03(8) 1_655 3_575
O1 Dy1 Na1 67.50(19) . 2
O2 Dy1 Na1 122.13(17) 4_575 2
O4 Dy1 Na1 89.9(2) . 2
O5 Dy1 Na1 49.45(18) 2 2
O4 Dy1 Na1 40.5(2) 3_575 2
O2 Dy1 Na1 121.09(18) . 2
O5 Dy1 Na1 146.3(2) 3_565 2
Te1 Dy1 Na1 146.84(7) . 2
Na1 Dy1 Na1 93.67(4) 1_655 2
Dy1 Dy1 Na1 60.75(8) 3_575 2
O1 Dy1 Na1 145.0(2) . 4_575
O2 Dy1 Na1 43.2(2) 4_575 4_575
O4 Dy1 Na1 39.4(2) . 4_575
O5 Dy1 Na1 117.21(19) 2 4_575
O4 Dy1 Na1 88.11(19) 3_575 4_575
O2 Dy1 Na1 91.7(2) . 4_575
O5 Dy1 Na1 90.82(19) 3_565 4_575
Te1 Dy1 Na1 87.09(7) . 4_575
Na1 Dy1 Na1 144.81(9) 1_655 4_575
Dy1 Dy1 Na1 59.70(7) 3_575 4_575
Na1 Dy1 Na1 120.45(8) 2 4_575
O5 Te1 O5 180.000(1) 3_565 .
O5 Te1 O2 86.3(3) 3_565 .
O5 Te1 O2 93.7(3) . .
O5 Te1 O2 93.7(3) 3_565 3_565
O5 Te1 O2 86.3(3) . 3_565
O2 Te1 O2 180.0(4) . 3_565
O5 Te1 O3 93.9(3) 3_565 3_565
O5 Te1 O3 86.1(3) . 3_565
O2 Te1 O3 87.2(3) . 3_565
O2 Te1 O3 92.8(3) 3_565 3_565
O5 Te1 O3 86.1(3) 3_565 .
O5 Te1 O3 93.9(3) . .
O2 Te1 O3 92.8(3) . .
O2 Te1 O3 87.2(3) 3_565 .
O3 Te1 O3 180.0(4) 3_565 .
O5 Te1 Na1 121.7(2) 3_565 .
O5 Te1 Na1 58.3(2) . .
O2 Te1 Na1 51.7(2) . .
O2 Te1 Na1 128.3(2) 3_565 .
O3 Te1 Na1 52.3(2) 3_565 .
O3 Te1 Na1 127.7(2) . .
O5 Te1 Na1 58.3(2) 3_565 3_565
O5 Te1 Na1 121.7(2) . 3_565
O2 Te1 Na1 128.3(2) . 3_565
O2 Te1 Na1 51.7(2) 3_565 3_565
O3 Te1 Na1 127.7(2) 3_565 3_565
O3 Te1 Na1 52.3(2) . 3_565
Na1 Te1 Na1 180.0 . 3_565
O5 Te1 Dy1 45.0(2) 3_565 .
O5 Te1 Dy1 135.0(2) . .
O2 Te1 Dy1 42.1(2) . .
O2 Te1 Dy1 137.9(2) 3_565 .
O3 Te1 Dy1 84.2(2) 3_565 .
O3 Te1 Dy1 95.8(2) . .
Na1 Te1 Dy1 81.58(8) . .
Na1 Te1 Dy1 98.42(8) 3_565 .
O5 Te1 Dy1 135.0(2) 3_565 3_565
O5 Te1 Dy1 45.0(2) . 3_565
O2 Te1 Dy1 137.9(2) . 3_565
O2 Te1 Dy1 42.1(2) 3_565 3_565
O3 Te1 Dy1 95.8(2) 3_565 3_565
O3 Te1 Dy1 84.2(2) . 3_565
Na1 Te1 Dy1 98.42(8) . 3_565
Na1 Te1 Dy1 81.58(8) 3_565 3_565
Dy1 Te1 Dy1 180.0 . 3_565
O1 Na1 O4 121.9(3) 1_455 4_576
O1 Na1 O3 119.2(3) 1_455 1_455
O4 Na1 O3 95.4(3) 4_576 1_455
O1 Na1 O2 93.8(3) 1_455 .
O4 Na1 O2 71.5(3) 4_576 .
O3 Na1 O2 146.0(3) 1_455 .
O1 Na1 O3 91.7(3) 1_455 3_565
O4 Na1 O3 124.4(3) 4_576 3_565
O3 Na1 O3 105.3(3) 1_455 3_565
O2 Na1 O3 62.5(3) . 3_565
O1 Na1 O5 147.4(3) 1_455 .
O4 Na1 O5 73.4(3) 4_576 .
O3 Na1 O5 84.2(3) 1_455 .
O2 Na1 O5 62.1(2) . .
O3 Na1 O5 58.6(2) 3_565 .
O1 Na1 O5 69.1(3) 1_455 3_465
O4 Na1 O5 149.0(3) 4_576 3_465
O3 Na1 O5 57.4(2) 1_455 3_465
O2 Na1 O5 139.2(3) . 3_465
O3 Na1 O5 80.7(3) 3_565 3_465
O5 Na1 O5 114.0(2) . 3_465
O1 Na1 O1 88.9(2) 1_455 4_476
O4 Na1 O1 51.1(2) 4_576 4_476
O3 Na1 O1 79.3(2) 1_455 4_476
O2 Na1 O1 111.9(3) . 4_476
O3 Na1 O1 174.4(3) 3_565 4_476
O5 Na1 O1 119.4(3) . 4_476
O5 Na1 O1 104.7(3) 3_465 4_476
O1 Na1 B1 25.6(3) 1_455 2
O4 Na1 B1 102.2(3) 4_576 2
O3 Na1 B1 143.0(4) 1_455 2
O2 Na1 B1 70.9(3) . 2
O3 Na1 B1 91.1(3) 3_565 2
O5 Na1 B1 131.8(3) . 2
O5 Na1 B1 94.2(3) 3_465 2
O1 Na1 B1 87.0(3) 4_476 2
O1 Na1 B1 108.3(3) 1_455 3_566
O4 Na1 B1 26.0(3) 4_576 3_566
O3 Na1 B1 84.3(3) 1_455 3_566
O2 Na1 B1 93.7(3) . 3_566
O3 Na1 B1 150.3(3) 3_565 3_566
O5 Na1 B1 95.5(3) . 3_566
O5 Na1 B1 126.4(3) 3_465 3_566
O1 Na1 B1 25.5(3) 4_476 3_566
B1 Na1 B1 97.7(3) 2 3_566
O1 Na1 Na1 114.9(3) 1_455 3_465
O4 Na1 Na1 123.2(3) 4_576 3_465
O3 Na1 Na1 53.5(2) 1_455 3_465
O2 Na1 Na1 106.9(3) . 3_465
O3 Na1 Na1 51.8(2) 3_565 3_465
O5 Na1 Na1 58.9(2) . 3_465
O5 Na1 Na1 55.0(2) 3_465 3_465
O1 Na1 Na1 132.6(3) 4_476 3_465
B1 Na1 Na1 131.9(3) 2 3_465
B1 Na1 Na1 130.0(3) 3_566 3_465
O1 Na1 B1 129.5(4) 1_455 1_455
O4 Na1 B1 69.8(3) 4_576 1_455
O3 Na1 B1 26.0(3) 1_455 1_455
O2 Na1 B1 132.9(3) . 1_455
O3 Na1 B1 123.4(3) 3_565 1_455
O5 Na1 B1 81.6(3) . 1_455
O5 Na1 B1 81.2(3) 3_465 1_455
O1 Na1 B1 59.7(3) 4_476 1_455
B1 Na1 B1 143.4(3) 2 1_455
B1 Na1 B1 59.1(4) 3_566 1_455
Na1 Na1 B1 74.2(3) 3_465 1_455
B1 O1 Dy1 140.6(6) 2_655 .
B1 O1 Na1 105.2(7) 2_655 1_655
Dy1 O1 Na1 104.5(3) . 1_655
B1 O1 Na1 81.4(6) 2_655 4_675
Dy1 O1 Na1 110.3(3) . 4_675
Na1 O1 Na1 112.2(3) 1_655 4_675
Te1 O2 Dy1 129.7(3) . 4_576
Te1 O2 Dy1 105.2(3) . .
Dy1 O2 Dy1 107.5(3) 4_576 .
Te1 O2 Na1 92.7(3) . .
Dy1 O2 Na1 99.3(3) 4_576 .
Dy1 O2 Na1 124.2(3) . .
B1 O3 Te1 126.5(7) . .
B1 O3 Na1 102.2(6) . 1_655
Te1 O3 Na1 111.3(3) . 1_655
B1 O3 Na1 139.1(7) . 3_565
Te1 O3 Na1 90.6(3) . 3_565
Na1 O3 Na1 74.7(3) 1_655 3_565
B1 O4 Dy1 122.5(6) 2 .
B1 O4 Dy1 119.6(6) 2 3_575
Dy1 O4 Dy1 104.2(3) . 3_575
B1 O4 Na1 102.8(7) 2 4_575
Dy1 O4 Na1 103.6(3) . 4_575
Dy1 O4 Na1 100.5(3) 3_575 4_575
Te1 O5 Dy1 133.1(4) . 2_545
Te1 O5 Dy1 102.2(3) . 3_565
Dy1 O5 Dy1 103.4(2) 2_545 3_565
Te1 O5 Na1 86.5(3) . .
Dy1 O5 Na1 91.4(2) 2_545 .
Dy1 O5 Na1 148.7(3) 3_565 .
Te1 O5 Na1 99.8(3) . 3_465
Dy1 O5 Na1 121.8(3) 2_545 3_465
Dy1 O5 Na1 82.8(2) 3_565 3_465
Na1 O5 Na1 66.0(2) . 3_465
O1 B1 O4 123.2(10) 2_645 2_545
O1 B1 O3 117.8(10) 2_645 .
O4 B1 O3 118.9(10) 2_545 .
O1 B1 Na1 49.2(5) 2_645 2_545
O4 B1 Na1 117.8(7) 2_545 2_545
O3 B1 Na1 100.8(6) . 2_545
O1 B1 Na1 73.1(6) 2_645 3_566
O4 B1 Na1 51.2(5) 2_545 3_566
O3 B1 Na1 165.2(7) . 3_566
Na1 B1 Na1 93.9(3) 2_545 3_566
O1 B1 Na1 93.4(7) 2_645 1_655
O4 B1 Na1 122.0(7) 2_545 1_655
O3 B1 Na1 51.8(5) . 1_655
Na1 B1 Na1 120.2(4) 2_545 1_655
Na1 B1 Na1 120.9(4) 3_566 1_655

loop_
_geom_bond_atom_site_label_1
_geom_bond_atom_site_label_2
_geom_bond_distance
_geom_bond_site_symmetry_2
Dy1 O1 2.213(8) .
Dy1 O2 2.293(7) 4_575
Dy1 O4 2.298(7) .
Dy1 O5 2.323(7) 2
Dy1 O4 2.353(7) 3_575
Dy1 O2 2.373(7) .
Dy1 O5 2.470(7) 3_565
Dy1 Te1 3.4156(5) .
Dy1 Na1 3.579(5) 1_655
Dy1 Dy1 3.6711(9) 3_575
Dy1 Na1 3.677(5) 2
Dy1 Na1 3.715(5) 4_575
Te1 O5 1.894(7) 3_565
Te1 O5 1.894(7) .
Te1 O2 1.912(6) .
Te1 O2 1.912(6) 3_565
Te1 O3 1.978(8) 3_565
Te1 O3 1.978(8) .
Te1 Na1 3.279(5) .
Te1 Na1 3.279(5) 3_565
Te1 Dy1 3.4156(5) 3_565
Na1 O1 2.313(8) 1_455
Na1 O4 2.429(9) 4_576
Na1 O3 2.537(9) 1_455
Na1 O2 2.577(9) .
Na1 O3 2.596(8) 3_565
Na1 O5 2.795(8) .
Na1 O5 2.920(10) 3_465
Na1 O1 2.941(10) 4_476
Na1 B1 2.949(12) 2
Na1 B1 3.039(13) 3_566
Na1 Na1 3.116(9) 3_465
Na1 B1 3.155(13) 1_455
O1 B1 1.321(14) 2_655
O1 Na1 2.313(8) 1_655
O1 Na1 2.941(10) 4_675
O2 Dy1 2.293(7) 4_576
O3 B1 1.415(13) .
O3 Na1 2.537(9) 1_655
O3 Na1 2.596(8) 3_565
O4 B1 1.364(14) 2
O4 Dy1 2.353(7) 3_575
O4 Na1 2.429(9) 4_575
O5 Dy1 2.323(7) 2_545
O5 Dy1 2.470(7) 3_565
O5 Na1 2.920(10) 3_465
B1 O1 1.321(14) 2_645
B1 O4 1.364(14) 2_545
B1 Na1 2.949(12) 2_545
B1 Na1 3.039(13) 3_566
B1 Na1 3.155(12) 1_655
